data_7233338
loop_
_publ_author_name
'Wang, Hui-Sheng'
'Chen, Yong'
'Hu, Zhao-Bo'
'Yin, Cheng-Ling'
'Zhang, Zaichao'
'Pan, Zhi-Quan'

_publ_section_title
;
 Modulation of the directions of the anisotropic axes of DyIII ions
 through utilizing two kinds of organic ligands or replacing DyIII ions by
 FeIII ions
;
_journal_issue 36
_journal_name_full CrystEngComm
_journal_page_first 5429
_journal_paper_doi 10.1039/C9CE00894B
_journal_volume 21
_journal_year 2019
_chemical_formula_moiety 'C67 H68 Cl3 Dy2 Fe4 N10 O18,Cl,6(C2 H3 N),3.5H2O'
_chemical_formula_sum 'C79 H93 Cl4 Dy2 Fe4 N16 O21.5'
_chemical_formula_weight 2300.89
_space_group_crystal_system monoclinic
_space_group_IT_number 15
_space_group_name_Hall '-C 2yc'
_space_group_name_H-M_alt 'C 1 2/c 1'
_symmetry_space_group_name_Hall '-C 2yc'
_symmetry_space_group_name_H-M 'C 1 2/c 1'
_atom_sites_solution_hydrogens mixed
_audit_creation_method SHELXL-2014/7
_audit_update_record
;
2019-05-31 deposited with the CCDC.    2019-08-05 downloaded from the CCDC.
;
_cell_angle_alpha 90
_cell_angle_beta 115.2630(10)
_cell_angle_gamma 90
_cell_formula_units_Z 8
_cell_length_a 57.391(3)
_cell_length_b 13.9533(6)
_cell_length_c 24.8627(10)
_cell_measurement_reflns_used 9813
_cell_measurement_temperature 173(2)
_cell_measurement_theta_max 25.3964
_cell_measurement_theta_min 2.9363
_cell_volume 18005.7(14)
_computing_cell_refinement 'Bruker SMART'
_computing_data_collection 'Bruker SMART'
_computing_data_reduction 'Bruker SAINT'
_computing_molecular_graphics 'Bruker SHELXTL'
_computing_publication_material 'Bruker SHELXTL'
_computing_structure_refinement 'SHELXL-2014/7 (Sheldrick, 2014)'
_computing_structure_solution 'SHELXS-97 (Sheldrick, 1990)'
_diffrn_ambient_temperature 173(2)
_diffrn_measured_fraction_theta_full 0.986
_diffrn_measured_fraction_theta_max 0.986
_diffrn_measurement_device_type 'PHOTON 100 CMOS detector'
_diffrn_measurement_method 'omega scan'
_diffrn_radiation_type MoK\a
_diffrn_radiation_wavelength 0.71073
_diffrn_reflns_av_R_equivalents 0.0917
_diffrn_reflns_av_unetI/netI 0.0755
_diffrn_reflns_Laue_measured_fraction_full 0.986
_diffrn_reflns_Laue_measured_fraction_max 0.986
_diffrn_reflns_limit_h_max 68
_diffrn_reflns_limit_h_min -68
_diffrn_reflns_limit_k_max 16
_diffrn_reflns_limit_k_min -16
_diffrn_reflns_limit_l_max 27
_diffrn_reflns_limit_l_min -29
_diffrn_reflns_number 67001
_diffrn_reflns_point_group_measured_fraction_full 0.986
_diffrn_reflns_point_group_measured_fraction_max 0.986
_diffrn_reflns_theta_full 25.000
_diffrn_reflns_theta_max 25.000
_diffrn_reflns_theta_min 2.859
_diffrn_source 'fine-focus sealed tube'
_exptl_absorpt_coefficient_mu 2.464
_exptl_absorpt_correction_T_max 0.7452
_exptl_absorpt_correction_T_min 0.4934
_exptl_absorpt_correction_type multi-scan
_exptl_absorpt_process_details 'SADABS (Bruker, 2014)'
_exptl_crystal_colour yellow
_exptl_crystal_density_diffrn 1.698
_exptl_crystal_description needle
_exptl_crystal_F_000 9240
_exptl_crystal_size_max 0.43
_exptl_crystal_size_mid 0.08
_exptl_crystal_size_min 0.04
_refine_diff_density_max 2.341
_refine_diff_density_min -2.190
_refine_diff_density_rms 0.203
_refine_ls_extinction_method none
_refine_ls_goodness_of_fit_ref 1.099
_refine_ls_hydrogen_treatment constr
_refine_ls_matrix_type full
_refine_ls_number_parameters 1003
_refine_ls_number_reflns 15649
_refine_ls_number_restraints 36
_refine_ls_restrained_S_all 1.103
_refine_ls_R_factor_all 0.1204
_refine_ls_R_factor_gt 0.0695
_refine_ls_shift/su_max 0.001
_refine_ls_shift/su_mean 0.000
_refine_ls_structure_factor_coef Fsqd
_refine_ls_weighting_details 'w=1/[\s^2^(Fo^2^)+(0.0027P)^2^+650.7820P] where P=(Fo^2^+2Fc^2^)/3'
_refine_ls_weighting_scheme calc
_refine_ls_wR_factor_gt 0.1332
_refine_ls_wR_factor_ref 0.1492
_reflns_Friedel_coverage 0.000
_reflns_number_gt 10760
_reflns_number_total 15649
_reflns_threshold_expression 'I > 2\s(I)'
_cod_data_source_file c9ce00894b2.cif
_cod_data_source_block complex_2
_cod_depositor_comments 'Adding full bibliography for 7233337--7233338.cif.'
_cod_original_cell_volume 18005.6(15)
_cod_original_formula_sum 'C79 H93 Cl4 Dy2 Fe4 N16 O21.50'
_cod_database_code 7233338
_shelx_shelxl_version_number 2014/7
_shelx_space_group_comment
;
The symmetry employed for this shelxl refinement is uniquely defined
by the following loop, which should always be used as a source of
symmetry information in preference to the above space-group names.
They are only intended as comments.
;

loop_
_space_group_symop_operation_xyz
'x, y, z'
'-x, y, -z+1/2'
'x+1/2, y+1/2, z'
'-x+1/2, y+1/2, -z+1/2'
'-x, -y, -z'
'x, -y, z-1/2'
'-x+1/2, -y+1/2, -z'
'x+1/2, -y+1/2, z-1/2'

loop_
_atom_site_label
_atom_site_type_symbol
_atom_site_fract_x
_atom_site_fract_y
_atom_site_fract_z
_atom_site_U_iso_or_equiv
_atom_site_adp_type
_atom_site_occupancy
_atom_site_site_symmetry_order
_atom_site_calc_flag
_atom_site_refinement_flags_posn
_atom_site_refinement_flags_adp
_atom_site_refinement_flags_occupancy
C1 C 0.1165(2) 0.6464(8) 0.4697(5) 0.032(3) Uani 1 1 d . . .
C2 C 0.0998(2) 0.7165(9) 0.4737(5) 0.041(3) Uani 1 1 d . . .
H2 H 0.0855 0.7366 0.4386 0.049 Uiso 1 1 calc R U .
C3 C 0.1036(2) 0.7565(9) 0.5271(5) 0.044(3) Uani 1 1 d . . .
H3 H 0.0919 0.8031 0.5289 0.053 Uiso 1 1 calc R U .
C4 C 0.1250(2) 0.7285(9) 0.5795(5) 0.043(3) Uani 1 1 d . . .
H4 H 0.1279 0.7577 0.6164 0.052 Uiso 1 1 calc R U .
C5 C 0.1414(2) 0.6599(8) 0.5774(5) 0.035(3) Uani 1 1 d . . .
H5 H 0.1556 0.6416 0.6131 0.042 Uiso 1 1 calc R U .
C6 C 0.1378(2) 0.6144(7) 0.5226(4) 0.027(2) Uani 1 1 d . . .
C7 C 0.15538(19) 0.5404(8) 0.5248(5) 0.030(2) Uani 1 1 d . . .
H7 H 0.1694 0.5276 0.5621 0.036 Uiso 1 1 calc R U .
C8 C 0.17340(18) 0.4155(7) 0.4902(5) 0.028(2) Uani 1 1 d . . .
H8 H 0.1770 0.3819 0.5285 0.034 Uiso 1 1 calc R U .
C9 C 0.19821(19) 0.4596(7) 0.4942(5) 0.031(2) Uani 1 1 d . . .
H9A H 0.2052 0.5032 0.5289 0.037 Uiso 1 1 calc R U .
H9B H 0.2110 0.4082 0.5006 0.037 Uiso 1 1 calc R U .
C10 C 0.1611(2) 0.3433(7) 0.4385(5) 0.030(2) Uani 1 1 d . . .
H10A H 0.1746 0.3016 0.4361 0.036 Uiso 1 1 calc R U .
H10B H 0.1485 0.3023 0.4453 0.036 Uiso 1 1 calc R U .
C11 C 0.18093(19) 0.7501(7) 0.4867(4) 0.027(2) Uani 1 1 d . . .
C12 C 0.1990(2) 0.7306(8) 0.5446(5) 0.031(2) Uani 1 1 d . . .
H12 H 0.2106 0.6783 0.5517 0.037 Uiso 1 1 calc R U .
C13 C 0.2004(2) 0.7853(8) 0.5912(5) 0.033(3) Uani 1 1 d . . .
H13 H 0.2130 0.7705 0.6301 0.039 Uiso 1 1 calc R U .
C14 C 0.1840(2) 0.8620(9) 0.5834(5) 0.041(3) Uani 1 1 d . . .
H14 H 0.1850 0.8987 0.6165 0.050 Uiso 1 1 calc R U .
C15 C 0.1659(2) 0.8843(9) 0.5260(5) 0.038(3) Uani 1 1 d . . .
H15 H 0.1549 0.9379 0.5198 0.045 Uiso 1 1 calc R U .
C16 C 0.16385(19) 0.8272(8) 0.4762(4) 0.028(2) Uani 1 1 d . . .
C17 C 0.1443(2) 0.8529(8) 0.4196(5) 0.036(3) Uani 1 1 d . . .
H17 H 0.1330 0.9033 0.4186 0.043 Uiso 1 1 calc R U .
C18 C 0.1186(2) 0.8490(8) 0.3154(5) 0.038(3) Uani 1 1 d . . .
H18 H 0.1174 0.9203 0.3175 0.046 Uiso 1 1 calc R U .
C19 C 0.1249(2) 0.8226(8) 0.2629(5) 0.042(3) Uani 1 1 d . . .
H19A H 0.1091 0.8275 0.2251 0.050 Uiso 1 1 calc R U .
H19B H 0.1379 0.8676 0.2612 0.050 Uiso 1 1 calc R U .
C20 C 0.0937(2) 0.8049(8) 0.3113(5) 0.039(3) Uani 1 1 d . . .
H20A H 0.0904 0.8274 0.3453 0.046 Uiso 1 1 calc R U .
H20B H 0.0792 0.8270 0.2743 0.046 Uiso 1 1 calc R U .
C21 C 0.1035(2) 0.3512(9) 0.4503(5) 0.042(3) Uani 1 1 d . . .
H21 H 0.1180 0.3673 0.4861 0.050 Uiso 1 1 calc R U .
C22 C 0.0865(3) 0.2844(10) 0.4531(6) 0.055(4) Uani 1 1 d . . .
H22 H 0.0892 0.2543 0.4896 0.066 Uiso 1 1 calc R U .
C23 C 0.0653(3) 0.2626(12) 0.4011(7) 0.066(4) Uani 1 1 d . . .
H23 H 0.0532 0.2167 0.4012 0.079 Uiso 1 1 calc R U .
C24 C 0.0619(3) 0.3078(11) 0.3489(7) 0.061(4) Uani 1 1 d . . .
H24 H 0.0471 0.2950 0.3130 0.074 Uiso 1 1 calc R U .
C25 C 0.0804(2) 0.3721(9) 0.3499(5) 0.042(3) Uani 1 1 d . . .
C26 C 0.07722(19) 0.4316(8) 0.2954(5) 0.034(3) Uani 1 1 d . . .
C27 C 0.07767(19) 0.3765(8) 0.2425(5) 0.032(3) Uani 1 1 d . . .
C28 C 0.0716(2) 0.2813(10) 0.2304(6) 0.048(3) Uani 1 1 d . . .
H28 H 0.0681 0.2425 0.2574 0.057 Uiso 1 1 calc R U .
C29 C 0.0707(2) 0.2423(10) 0.1775(6) 0.053(3) Uani 1 1 d . . .
H29 H 0.0665 0.1767 0.1682 0.063 Uiso 1 1 calc R U .
C30 C 0.0759(2) 0.3000(9) 0.1396(5) 0.039(3) Uani 1 1 d . . .
H30 H 0.0755 0.2752 0.1036 0.046 Uiso 1 1 calc R U .
C31 C 0.08179(19) 0.3952(8) 0.1547(5) 0.032(2) Uani 1 1 d . . .
H31 H 0.0850 0.4356 0.1278 0.039 Uiso 1 1 calc R U .
C32 C 0.0472(3) 0.5383(12) 0.3090(6) 0.069(5) Uani 1 1 d . . .
H32A H 0.0454 0.5010 0.3404 0.103 Uiso 1 1 calc R U .
H32B H 0.0313 0.5739 0.2865 0.103 Uiso 1 1 calc R U .
H32C H 0.0616 0.5834 0.3269 0.103 Uiso 1 1 calc R U .
C33 C 0.1428(2) 0.2537(8) 0.2608(5) 0.033(3) Uani 1 1 d . . .
H33 H 0.1271 0.2755 0.2607 0.039 Uiso 1 1 calc R U .
C34 C 0.1424(2) 0.1680(8) 0.2313(5) 0.035(3) Uani 1 1 d . . .
H34 H 0.1271 0.1315 0.2124 0.041 Uiso 1 1 calc R U .
C35 C 0.1653(2) 0.1387(8) 0.2309(5) 0.040(3) Uani 1 1 d . . .
H35 H 0.1658 0.0812 0.2111 0.048 Uiso 1 1 calc R U .
C36 C 0.1875(2) 0.1928(7) 0.2595(5) 0.034(3) Uani 1 1 d . . .
H36 H 0.2032 0.1742 0.2585 0.040 Uiso 1 1 calc R U .
C37 C 0.18607(18) 0.2736(7) 0.2890(5) 0.024(2) Uani 1 1 d . . .
C38 C 0.20786(18) 0.3433(7) 0.3252(5) 0.026(2) Uani 1 1 d . . .
C39 C 0.23436(18) 0.3114(7) 0.3323(4) 0.024(2) Uani 1 1 d . . .
C40 C 0.2453(2) 0.2232(7) 0.3573(5) 0.031(2) Uani 1 1 d . . .
H40 H 0.2369 0.1811 0.3732 0.037 Uiso 1 1 calc R U .
C41 C 0.2689(2) 0.1993(9) 0.3580(5) 0.044(3) Uani 1 1 d . . .
H41 H 0.2770 0.1407 0.3755 0.053 Uiso 1 1 calc R U .
C42 C 0.2802(2) 0.2596(9) 0.3337(6) 0.045(3) Uani 1 1 d . . .
H42 H 0.2961 0.2425 0.3331 0.054 Uiso 1 1 calc R U .
C43 C 0.2687(2) 0.3454(9) 0.3100(5) 0.038(3) Uani 1 1 d . . .
H43 H 0.2771 0.3873 0.2937 0.046 Uiso 1 1 calc R U .
C44 C 0.26593(19) 0.5124(8) 0.4213(5) 0.034(3) Uani 1 1 d . . .
H44 H 0.2759 0.4659 0.4126 0.041 Uiso 1 1 calc R U .
C45 C 0.27322(19) 0.5393(7) 0.4796(5) 0.031(2) Uani 1 1 d . . .
H45 H 0.2878 0.5111 0.5107 0.037 Uiso 1 1 calc R U .
C46 C 0.2588(2) 0.6084(8) 0.4918(5) 0.037(3) Uani 1 1 d . . .
H46 H 0.2635 0.6279 0.5317 0.044 Uiso 1 1 calc R U .
C47 C 0.23779(18) 0.6490(8) 0.4460(4) 0.032(3) Uani 1 1 d . . .
H47 H 0.2278 0.6968 0.4538 0.038 Uiso 1 1 calc R U .
C48 C 0.23141(19) 0.6180(7) 0.3874(5) 0.026(2) Uani 1 1 d . . .
C49 C 0.20747(18) 0.6554(7) 0.3349(4) 0.023(2) Uani 1 1 d . . .
C50 C 0.20736(19) 0.7649(7) 0.3366(5) 0.027(2) Uani 1 1 d . . .
C51 C 0.2255(2) 0.8183(8) 0.3263(5) 0.041(3) Uani 1 1 d . . .
H51 H 0.2380 0.7879 0.3163 0.049 Uiso 1 1 calc R U .
C52 C 0.2250(3) 0.9169(9) 0.3311(6) 0.053(3) Uani 1 1 d . . .
H52 H 0.2374 0.9554 0.3255 0.063 Uiso 1 1 calc R U .
C53 C 0.2064(3) 0.9587(8) 0.3440(6) 0.048(3) Uani 1 1 d . . .
H53 H 0.2058 1.0264 0.3476 0.057 Uiso 1 1 calc R U .
C54 C 0.1887(2) 0.9012(8) 0.3517(5) 0.038(3) Uani 1 1 d . . .
H54 H 0.1759 0.9309 0.3605 0.046 Uiso 1 1 calc R U .
C55 C 0.0338(2) 0.5794(9) -0.0044(5) 0.040(3) Uani 1 1 d . . .
C56 C 0.0328(2) 0.5286(11) -0.0537(6) 0.055(4) Uani 1 1 d . . .
H56 H 0.0480 0.4993 -0.0523 0.066 Uiso 1 1 calc R U .
C57 C 0.0105(2) 0.5201(12) -0.1034(6) 0.066(4) Uani 1 1 d . . .
H57 H 0.0107 0.4870 -0.1366 0.079 Uiso 1 1 calc R U .
C58 C -0.0125(2) 0.5582(12) -0.1076(6) 0.067(5) Uani 1 1 d . . .
H58 H -0.0281 0.5495 -0.1424 0.081 Uiso 1 1 calc R U .
C59 C -0.0120(2) 0.6089(13) -0.0598(6) 0.076(5) Uani 1 1 d . . .
H59 H -0.0275 0.6367 -0.0620 0.091 Uiso 1 1 calc R U .
C60 C 0.0112(2) 0.6209(10) -0.0067(5) 0.048(3) Uani 1 1 d . . .
C61 C 0.0088(2) 0.6697(10) 0.0413(5) 0.050(3) Uani 1 1 d . . .
H61 H -0.0080 0.6853 0.0376 0.060 Uiso 1 1 calc R U .
C62 C 0.0249(2) 0.7305(11) 0.1409(5) 0.051(4) Uani 1 1 d . . .
H62 H 0.0070 0.7157 0.1362 0.061 Uiso 1 1 calc R U .
C63 C 0.04494(19) 0.6742(10) 0.1953(5) 0.041(3) Uani 1 1 d . . .
H63A H 0.0478 0.7075 0.2328 0.049 Uiso 1 1 calc R U .
H63B H 0.0385 0.6089 0.1966 0.049 Uiso 1 1 calc R U .
C64 C 0.0290(3) 0.8392(11) 0.1446(6) 0.066(4) Uani 1 1 d . . .
H64A H 0.0468 0.8546 0.1508 0.079 Uiso 1 1 calc R U .
H64B H 0.0169 0.8703 0.1074 0.079 Uiso 1 1 calc R U .
C65 C 0.14267(18) 0.5693(7) 0.1582(4) 0.025(2) Uani 1 1 d . . .
H65 H 0.1509 0.5511 0.1315 0.030 Uiso 1 1 calc R U .
C66 C 0.14477(18) 0.4817(7) 0.1967(4) 0.023(2) Uani 1 1 d . . .
H66A H 0.1320 0.4330 0.1727 0.028 Uiso 1 1 calc R U .
H66B H 0.1622 0.4533 0.2102 0.028 Uiso 1 1 calc R U .
C67 C 0.11530(18) 0.5998(8) 0.1177(4) 0.032(2) Uani 1 1 d . . .
H67A H 0.1157 0.6596 0.0967 0.038 Uiso 1 1 calc R U .
H67B H 0.1069 0.5495 0.0876 0.038 Uiso 1 1 calc R U .
C68 C 0.1186(5) -0.0004(19) 0.5788(11) 0.060(8) Uani 0.5 1 d D U P
H68A H 0.1311 -0.0529 0.5903 0.090 Uiso 0.5 1 calc R U P
H68B H 0.1062 -0.0115 0.5956 0.090 Uiso 0.5 1 calc R U P
H68C H 0.1276 0.0603 0.5939 0.090 Uiso 0.5 1 calc R U P
C69 C 0.1049(6) 0.004(2) 0.5136(11) 0.074(9) Uani 0.5 1 d D U P
C70 C 0.1174(5) 0.139(2) 0.3617(15) 0.078(10) Uani 0.5 1 d D . P
H70A H 0.1076 0.0894 0.3712 0.117 Uiso 0.5 1 calc R U P
H70B H 0.1102 0.1472 0.3185 0.117 Uiso 0.5 1 calc R U P
H70C H 0.1164 0.1992 0.3805 0.117 Uiso 0.5 1 calc R U P
C71 C 0.1442(4) 0.1086(18) 0.3838(15) 0.073(10) Uani 0.5 1 d D . P
Cl1 Cl 0.26312(5) 0.5754(2) 0.27437(12) 0.0363(6) Uani 1 1 d . . .
Cl2 Cl 0.20673(6) 0.4766(2) 0.17910(14) 0.0504(8) Uani 1 1 d . . .
Cl3 Cl 0.07661(8) 0.8140(3) 0.08216(18) 0.0667(10) Uani 1 1 d . . .
Cl4 Cl 0.15514(13) 0.7511(6) 0.0767(3) 0.143(2) Uani 1 1 d . U .
Dy1 Dy 0.17076(2) 0.46800(3) 0.33870(2) 0.02117(12) Uani 1 1 d . . .
Dy2 Dy 0.10697(2) 0.59395(4) 0.24990(2) 0.02493(13) Uani 1 1 d . . .
Fe1 Fe 0.12695(3) 0.50426(11) 0.39074(6) 0.0268(3) Uani 1 1 d . . .
Fe2 Fe 0.16053(3) 0.69940(10) 0.35544(6) 0.0246(3) Uani 1 1 d . . .
Fe3 Fe 0.22712(3) 0.51091(10) 0.28136(6) 0.0231(3) Uani 1 1 d . . .
Fe4 Fe 0.06703(3) 0.67164(12) 0.10913(7) 0.0311(4) Uani 1 1 d . . .
N1 N 0.15356(16) 0.4902(6) 0.4801(4) 0.0278(19) Uani 1 1 d . . .
N2 N 0.14044(17) 0.8143(6) 0.3696(4) 0.032(2) Uani 1 1 d . . .
N3 N 0.10081(16) 0.3949(7) 0.4002(4) 0.032(2) Uani 1 1 d . . .
N4 N 0.08329(15) 0.4340(6) 0.2064(4) 0.030(2) Uani 1 1 d . . .
N5 N 0.16415(15) 0.3071(5) 0.2893(4) 0.0231(18) Uani 1 1 d . . .
N6 N 0.24598(15) 0.3722(6) 0.3090(4) 0.029(2) Uani 1 1 d . . .
N7 N 0.24498(14) 0.5499(6) 0.3761(3) 0.0236(18) Uani 1 1 d . . .
N8 N 0.18858(16) 0.8039(6) 0.3474(4) 0.029(2) Uani 1 1 d . . .
N9 N 0.02839(18) 0.6932(7) 0.0895(4) 0.043(3) Uani 1 1 d . . .
N10 N 0.15772(14) 0.6518(5) 0.1945(3) 0.0223(18) Uani 1 1 d . . .
H10C H 0.1567 0.7015 0.1699 0.033 Uiso 1 1 d R U .
H10D H 0.1745 0.6337 0.2148 0.033 Uiso 1 1 d R U .
N11 N 0.0961(6) 0.007(2) 0.4617(11) 0.091(9) Uani 0.5 1 d D U P
N12 N 0.1649(5) 0.0808(17) 0.3987(12) 0.073(8) Uani 0.5 1 d D U P
O1 O 0.11229(14) 0.6095(6) 0.4169(3) 0.040(2) Uani 1 1 d . . .
O2 O 0.19456(12) 0.5113(4) 0.4424(3) 0.0214(14) Uani 1 1 d . . .
H2A H 0.1895 0.5671 0.4463 0.026 Uiso 1 1 d R U .
O3 O 0.14846(13) 0.3957(5) 0.3844(3) 0.0296(16) Uani 1 1 d . . .
O4 O 0.18009(13) 0.6945(5) 0.4422(3) 0.0300(16) Uani 1 1 d . . .
O5 O 0.13479(13) 0.7254(5) 0.2707(3) 0.0270(15) Uani 1 1 d . . .
O6 O 0.09441(13) 0.7011(5) 0.3116(3) 0.0312(17) Uani 1 1 d . . .
H6A H 0.1019 0.6826 0.3476 0.037 Uiso 1 1 d R U .
O7 O 0.09621(12) 0.5006(5) 0.3118(3) 0.0307(17) Uani 1 1 d . . .
O8 O 0.05219(14) 0.4746(6) 0.2697(3) 0.045(2) Uani 1 1 d . . .
O9 O 0.20204(12) 0.4336(4) 0.3013(3) 0.0247(15) Uani 1 1 d . . .
O10 O 0.20774(12) 0.3516(5) 0.3831(3) 0.0288(16) Uani 1 1 d . . .
H10E H 0.2001 0.3002 0.3847 0.035 Uiso 1 1 d R U .
O11 O 0.20811(12) 0.6246(5) 0.2821(3) 0.0239(15) Uani 1 1 d . . .
O12 O 0.18551(12) 0.6208(4) 0.3394(3) 0.0217(14) Uani 1 1 d . . .
O13 O 0.05621(13) 0.5888(6) 0.0432(3) 0.041(2) Uani 1 1 d . . .
O14 O 0.06838(12) 0.6689(6) 0.1891(3) 0.0347(18) Uani 1 1 d . . .
O15 O 0.0246(3) 0.8722(10) 0.1940(6) 0.109(5) Uani 1 1 d . . .
H15A H 0.0347 0.9185 0.2108 0.130 Uiso 1 1 d R U .
O16 O 0.14032(12) 0.5070(4) 0.2472(3) 0.0202(14) Uani 1 1 d . . .
O17 O 0.10094(12) 0.6153(5) 0.1514(3) 0.0283(16) Uani 1 1 d . . .
O18 O 0.14206(12) 0.5811(5) 0.3488(3) 0.0229(14) Uani 1 1 d . . .

loop_
_atom_site_aniso_label
_atom_site_aniso_U_11
_atom_site_aniso_U_22
_atom_site_aniso_U_33
_atom_site_aniso_U_23
_atom_site_aniso_U_13
_atom_site_aniso_U_12
C1 0.033(6) 0.049(7) 0.018(5) 0.000(5) 0.013(5) 0.003(5)
C2 0.041(7) 0.059(8) 0.025(6) 0.004(6) 0.017(5) 0.014(6)
C3 0.054(8) 0.050(8) 0.040(7) 0.001(6) 0.030(7) 0.009(6)
C4 0.060(8) 0.047(7) 0.031(7) -0.011(6) 0.028(6) -0.008(6)
C5 0.035(6) 0.043(7) 0.024(6) 0.002(5) 0.010(5) -0.010(5)
C6 0.034(6) 0.036(6) 0.015(5) -0.004(4) 0.013(5) -0.012(5)
C7 0.026(5) 0.040(6) 0.024(6) 0.006(5) 0.010(5) -0.004(5)
C8 0.026(5) 0.032(6) 0.027(6) 0.001(5) 0.010(5) 0.005(5)
C9 0.026(5) 0.022(5) 0.038(6) -0.003(5) 0.009(5) 0.007(4)
C10 0.032(6) 0.032(6) 0.025(6) 0.004(5) 0.011(5) 0.004(5)
C11 0.025(5) 0.028(6) 0.020(5) -0.003(4) 0.003(4) -0.007(4)
C12 0.034(6) 0.029(6) 0.029(6) -0.003(5) 0.013(5) -0.001(5)
C13 0.033(6) 0.042(7) 0.021(6) -0.009(5) 0.009(5) -0.009(5)
C14 0.029(6) 0.060(8) 0.032(7) -0.012(6) 0.010(5) -0.002(6)
C15 0.037(6) 0.046(7) 0.028(6) -0.015(5) 0.013(5) 0.002(5)
C16 0.028(5) 0.040(6) 0.019(5) -0.018(5) 0.012(5) -0.002(5)
C17 0.032(6) 0.039(7) 0.032(6) -0.006(5) 0.011(5) 0.017(5)
C18 0.041(7) 0.035(6) 0.019(6) -0.009(5) -0.006(5) 0.013(5)
C19 0.054(7) 0.025(6) 0.037(7) -0.004(5) 0.010(6) 0.011(5)
C20 0.028(6) 0.055(8) 0.021(6) -0.004(5) 0.000(5) 0.017(5)
C21 0.038(6) 0.058(8) 0.034(7) 0.004(6) 0.021(6) -0.001(6)
C22 0.049(8) 0.078(10) 0.044(8) 0.010(7) 0.024(7) -0.010(7)
C23 0.055(9) 0.096(12) 0.058(10) 0.015(9) 0.035(8) -0.027(8)
C24 0.041(7) 0.088(11) 0.052(9) 0.011(8) 0.017(7) -0.025(7)
C25 0.035(6) 0.059(8) 0.036(7) -0.005(6) 0.018(6) -0.007(6)
C26 0.020(5) 0.054(7) 0.031(6) 0.004(5) 0.012(5) -0.003(5)
C27 0.021(5) 0.044(7) 0.025(6) 0.000(5) 0.004(5) -0.012(5)
C28 0.030(6) 0.073(10) 0.034(7) 0.003(7) 0.008(6) -0.012(6)
C29 0.045(8) 0.060(9) 0.045(8) -0.018(7) 0.012(7) -0.018(7)
C30 0.030(6) 0.052(8) 0.034(7) -0.013(6) 0.013(5) -0.002(5)
C31 0.028(5) 0.038(7) 0.027(6) -0.006(5) 0.008(5) 0.004(5)
C32 0.043(8) 0.129(14) 0.046(8) 0.000(9) 0.031(7) 0.024(9)
C33 0.021(5) 0.035(6) 0.036(7) 0.002(5) 0.007(5) -0.008(5)
C34 0.033(6) 0.031(6) 0.033(6) -0.014(5) 0.008(5) -0.010(5)
C35 0.043(7) 0.028(6) 0.035(7) -0.003(5) 0.004(6) 0.003(5)
C36 0.030(6) 0.029(6) 0.037(7) -0.004(5) 0.010(5) 0.000(5)
C37 0.023(5) 0.017(5) 0.035(6) 0.001(4) 0.015(5) 0.006(4)
C38 0.019(5) 0.030(6) 0.026(6) 0.006(5) 0.006(4) -0.006(4)
C39 0.024(5) 0.026(5) 0.016(5) -0.002(4) 0.003(4) 0.006(4)
C40 0.029(6) 0.027(6) 0.032(6) 0.004(5) 0.008(5) 0.006(5)
C41 0.030(6) 0.046(7) 0.041(7) 0.001(6) 0.001(6) 0.026(6)
C42 0.027(6) 0.053(8) 0.051(8) -0.001(6) 0.013(6) 0.019(6)
C43 0.028(6) 0.046(7) 0.046(7) -0.007(6) 0.020(6) -0.001(5)
C44 0.024(5) 0.038(7) 0.038(7) 0.005(5) 0.011(5) 0.002(5)
C45 0.030(5) 0.025(6) 0.023(6) 0.006(5) -0.002(5) 0.001(5)
C46 0.051(7) 0.032(6) 0.024(6) 0.003(5) 0.012(5) -0.003(5)
C47 0.018(5) 0.056(7) 0.020(5) 0.010(5) 0.007(4) -0.008(5)
C48 0.027(5) 0.019(5) 0.032(6) -0.012(4) 0.013(5) -0.006(4)
C49 0.022(5) 0.024(5) 0.026(6) -0.003(4) 0.011(4) -0.003(4)
C50 0.030(5) 0.021(5) 0.024(6) -0.001(4) 0.006(5) 0.001(4)
C51 0.055(8) 0.032(7) 0.042(7) -0.002(5) 0.026(6) -0.013(6)
C52 0.077(10) 0.033(7) 0.045(8) -0.003(6) 0.023(7) -0.017(7)
C53 0.068(9) 0.018(6) 0.045(8) 0.008(5) 0.012(7) -0.012(6)
C54 0.050(7) 0.027(6) 0.024(6) -0.003(5) 0.003(5) 0.007(5)
C55 0.024(5) 0.064(8) 0.030(6) -0.015(6) 0.011(5) -0.011(5)
C56 0.034(6) 0.093(11) 0.039(7) -0.024(7) 0.015(6) -0.015(7)
C57 0.044(8) 0.114(13) 0.038(8) -0.036(8) 0.015(7) -0.019(8)
C58 0.031(7) 0.118(14) 0.036(8) -0.018(8) -0.001(6) -0.006(8)
C59 0.026(6) 0.157(17) 0.025(7) -0.024(9) -0.008(6) 0.013(8)
C60 0.023(6) 0.092(11) 0.027(6) -0.001(6) 0.009(5) 0.012(6)
C61 0.028(6) 0.081(10) 0.033(7) -0.001(7) 0.005(6) 0.018(6)
C62 0.031(6) 0.090(11) 0.024(6) -0.022(7) 0.004(5) 0.010(7)
C63 0.020(5) 0.071(9) 0.029(6) 0.001(6) 0.007(5) 0.016(5)
C64 0.056(9) 0.088(12) 0.038(8) -0.017(8) 0.006(7) 0.022(8)
C65 0.023(5) 0.027(5) 0.024(5) -0.005(4) 0.010(4) 0.004(4)
C66 0.020(5) 0.026(6) 0.020(5) -0.003(4) 0.005(4) 0.001(4)
C67 0.023(5) 0.049(7) 0.012(5) 0.003(5) -0.003(4) 0.009(5)
C68 0.078(15) 0.049(13) 0.075(15) 0.007(11) 0.053(13) 0.018(11)
C69 0.071(12) 0.069(12) 0.084(13) 0.001(9) 0.034(9) 0.003(9)
C70 0.10(3) 0.052(19) 0.09(3) -0.003(17) 0.05(2) 0.013(18)
C71 0.10(3) 0.027(15) 0.12(3) -0.036(17) 0.07(3) -0.034(16)
Cl1 0.0311(14) 0.0513(17) 0.0272(14) -0.0040(12) 0.0133(12) -0.0115(12)
Cl2 0.0385(16) 0.060(2) 0.0374(17) -0.0014(15) 0.0016(13) -0.0085(15)
Cl3 0.087(3) 0.062(2) 0.064(2) 0.0109(19) 0.044(2) 0.015(2)
Cl4 0.125(4) 0.181(4) 0.129(4) 0.015(3) 0.060(3) -0.004(3)
Dy1 0.0190(2) 0.0216(2) 0.0204(2) -0.0005(2) 0.00602(19) 0.00108(19)
Dy2 0.0198(2) 0.0363(3) 0.0157(2) -0.0025(2) 0.00464(19) 0.0041(2)
Fe1 0.0240(7) 0.0367(9) 0.0176(7) -0.0010(6) 0.0070(6) 0.0028(6)
Fe2 0.0259(7) 0.0221(7) 0.0184(7) -0.0016(6) 0.0024(6) 0.0057(6)
Fe3 0.0184(7) 0.0269(8) 0.0205(7) -0.0002(6) 0.0049(6) -0.0018(6)
Fe4 0.0208(7) 0.0485(10) 0.0185(8) -0.0003(7) 0.0032(6) 0.0087(7)
N1 0.028(5) 0.037(5) 0.019(5) -0.001(4) 0.010(4) 0.002(4)
N2 0.039(5) 0.025(5) 0.023(5) -0.005(4) 0.006(4) 0.008(4)
N3 0.033(5) 0.046(6) 0.018(5) -0.004(4) 0.012(4) 0.001(4)
N4 0.014(4) 0.041(5) 0.029(5) -0.006(4) 0.003(4) -0.002(4)
N5 0.023(4) 0.017(4) 0.029(5) -0.003(4) 0.011(4) -0.001(3)
N6 0.019(4) 0.034(5) 0.028(5) -0.003(4) 0.006(4) 0.004(4)
N7 0.017(4) 0.031(5) 0.019(4) 0.001(4) 0.004(3) -0.002(3)
N8 0.028(5) 0.022(5) 0.025(5) 0.006(4) -0.002(4) 0.003(4)
N9 0.033(5) 0.060(7) 0.030(6) -0.002(5) 0.008(5) 0.017(5)
N10 0.023(4) 0.020(4) 0.015(4) 0.014(3) 0.000(3) 0.002(3)
N11 0.090(16) 0.061(14) 0.110(18) 0.008(13) 0.030(14) 0.005(12)
N12 0.090(15) 0.041(12) 0.081(15) -0.006(11) 0.030(12) 0.016(11)
O1 0.035(4) 0.061(5) 0.019(4) -0.005(4) 0.006(3) 0.016(4)
O2 0.028(4) 0.009(3) 0.022(4) 0.004(3) 0.006(3) 0.005(3)
O3 0.035(4) 0.031(4) 0.023(4) -0.001(3) 0.013(3) -0.005(3)
O4 0.032(4) 0.029(4) 0.018(4) -0.001(3) 0.000(3) 0.008(3)
O5 0.026(4) 0.024(4) 0.021(4) -0.001(3) 0.001(3) 0.001(3)
O6 0.033(4) 0.043(5) 0.014(4) -0.007(3) 0.007(3) 0.014(3)
O7 0.018(3) 0.051(5) 0.023(4) 0.001(3) 0.009(3) -0.003(3)
O8 0.026(4) 0.070(6) 0.035(5) -0.008(4) 0.011(4) 0.002(4)
O9 0.022(3) 0.012(3) 0.038(4) 0.001(3) 0.012(3) 0.000(3)
O10 0.025(4) 0.036(4) 0.024(4) 0.002(3) 0.010(3) 0.009(3)
O11 0.022(3) 0.028(4) 0.014(3) 0.001(3) 0.001(3) -0.006(3)
O12 0.020(3) 0.016(3) 0.027(4) -0.002(3) 0.008(3) -0.006(3)
O13 0.026(4) 0.068(6) 0.022(4) -0.005(4) 0.003(3) 0.010(4)
O14 0.018(3) 0.063(5) 0.021(4) -0.008(4) 0.007(3) 0.005(3)
O15 0.108(10) 0.137(12) 0.087(10) -0.033(8) 0.048(9) 0.022(9)
O16 0.024(3) 0.028(4) 0.009(3) 0.001(3) 0.007(3) 0.006(3)
O17 0.022(3) 0.044(5) 0.022(4) 0.000(3) 0.013(3) 0.004(3)
O18 0.022(3) 0.024(4) 0.017(3) -0.007(3) 0.003(3) 0.004(3)

loop_
_atom_type_symbol
_atom_type_description
_atom_type_scat_dispersion_real
_atom_type_scat_dispersion_imag
_atom_type_scat_source
C C 0.0033 0.0016 'International Tables Vol C Tables 4.2.6.8 and 6.1.1.4'
H H 0.0000 0.0000 'International Tables Vol C Tables 4.2.6.8 and 6.1.1.4'
N N 0.0061 0.0033 'International Tables Vol C Tables 4.2.6.8 and 6.1.1.4'
O O 0.0106 0.0060 'International Tables Vol C Tables 4.2.6.8 and 6.1.1.4'
Fe Fe 0.3463 0.8444 'International Tables Vol C Tables 4.2.6.8 and 6.1.1.4'
Dy Dy -0.1892 4.4098 'International Tables Vol C Tables 4.2.6.8 and 6.1.1.4'
Cl Cl 0.1484 0.1585 'International Tables Vol C Tables 4.2.6.8 and 6.1.1.4'

loop_
_geom_angle_atom_site_label_1
_geom_angle_atom_site_label_2
_geom_angle_atom_site_label_3
_geom_angle
O1 C1 C2 119.8(10)
O1 C1 C6 120.6(9)
C2 C1 C6 119.6(9)
C3 C2 C1 121.4(11)
C3 C2 H2 119.3
C1 C2 H2 119.3
C2 C3 C4 120.0(11)
C2 C3 H3 120.0
C4 C3 H3 120.0
C5 C4 C3 120.1(10)
C5 C4 H4 119.9
C3 C4 H4 119.9
C4 C5 C6 121.7(11)
C4 C5 H5 119.1
C6 C5 H5 119.1
C7 C6 C1 124.9(9)
C7 C6 C5 118.0(10)
C1 C6 C5 117.1(10)
N1 C7 C6 124.6(10)
N1 C7 H7 117.7
C6 C7 H7 117.7
N1 C8 C9 111.0(8)
N1 C8 C10 105.8(8)
C9 C8 C10 113.7(8)
N1 C8 H8 108.8
C9 C8 H8 108.8
C10 C8 H8 108.8
O2 C9 C8 112.2(8)
O2 C9 H9A 109.2
C8 C9 H9A 109.2
O2 C9 H9B 109.2
C8 C9 H9B 109.2
H9A C9 H9B 107.9
O3 C10 C8 108.5(8)
O3 C10 H10A 110.0
C8 C10 H10A 110.0
O3 C10 H10B 110.0
C8 C10 H10B 110.0
H10A C10 H10B 108.4
O4 C11 C12 119.3(9)
O4 C11 C16 121.1(9)
C12 C11 C16 119.6(9)
C13 C12 C11 121.1(10)
C13 C12 H12 119.5
C11 C12 H12 119.5
C12 C13 C14 121.7(11)
C12 C13 H13 119.1
C14 C13 H13 119.1
C13 C14 C15 118.7(10)
C13 C14 H14 120.7
C15 C14 H14 120.7
C14 C15 C16 120.8(11)
C14 C15 H15 119.6
C16 C15 H15 119.6
C11 C16 C17 124.9(9)
C11 C16 C15 118.1(10)
C17 C16 C15 117.0(10)
N2 C17 C16 126.0(9)
N2 C17 H17 117.0
C16 C17 H17 117.0
N2 C18 C20 109.8(9)
N2 C18 C19 106.1(9)
C20 C18 C19 113.6(9)
N2 C18 H18 109.1
C20 C18 H18 109.1
C19 C18 H18 109.1
O5 C19 C18 109.4(9)
O5 C19 H19A 109.8
C18 C19 H19A 109.8
O5 C19 H19B 109.8
C18 C19 H19B 109.8
H19A C19 H19B 108.2
O6 C20 C18 112.3(8)
O6 C20 H20A 109.1
C18 C20 H20A 109.1
O6 C20 H20B 109.1
C18 C20 H20B 109.1
H20A C20 H20B 107.9
N3 C21 C22 123.7(12)
N3 C21 H21 118.1
C22 C21 H21 118.1
C21 C22 C23 117.6(12)
C21 C22 H22 121.2
C23 C22 H22 121.2
C22 C23 C24 119.8(13)
C22 C23 H23 120.1
C24 C23 H23 120.1
C23 C24 C25 118.7(13)
C23 C24 H24 120.6
C25 C24 H24 120.6
N3 C25 C24 122.1(11)
N3 C25 C26 115.0(10)
C24 C25 C26 122.4(11)
O7 C26 O8 110.8(9)
O7 C26 C25 109.7(9)
O8 C26 C25 109.9(8)
O7 C26 C27 107.6(8)
O8 C26 C27 102.0(9)
C25 C26 C27 116.6(10)
N4 C27 C28 122.8(10)
N4 C27 C26 111.8(9)
C28 C27 C26 125.3(10)
C27 C28 C29 119.0(12)
C27 C28 H28 120.5
C29 C28 H28 120.5
C30 C29 C28 119.1(12)
C30 C29 H29 120.4
C28 C29 H29 120.4
C29 C30 C31 118.6(11)
C29 C30 H30 120.7
C31 C30 H30 120.7
N4 C31 C30 123.2(11)
N4 C31 H31 118.4
C30 C31 H31 118.4
O8 C32 H32A 109.5
O8 C32 H32B 109.5
H32A C32 H32B 109.5
O8 C32 H32C 109.5
H32A C32 H32C 109.5
H32B C32 H32C 109.5
N5 C33 C34 123.6(10)
N5 C33 H33 118.2
C34 C33 H33 118.2
C35 C34 C33 117.2(10)
C35 C34 H34 121.4
C33 C34 H34 121.4
C34 C35 C36 120.3(11)
C34 C35 H35 119.8
C36 C35 H35 119.8
C37 C36 C35 118.0(10)
C37 C36 H36 121.0
C35 C36 H36 121.0
N5 C37 C36 124.1(9)
N5 C37 C38 107.8(8)
C36 C37 C38 128.0(9)
O9 C38 O10 104.6(8)
O9 C38 C39 111.5(8)
O10 C38 C39 109.7(8)
O9 C38 C37 109.9(8)
O10 C38 C37 106.6(7)
C39 C38 C37 114.0(8)
O9 C38 Dy1 55.9(4)
O10 C38 Dy1 61.2(4)
C39 C38 Dy1 156.4(7)
C37 C38 Dy1 89.6(5)
N6 C39 C40 122.1(9)
N6 C39 C38 114.7(8)
C40 C39 C38 123.1(9)
C41 C40 C39 118.0(10)
C41 C40 H40 121.0
C39 C40 H40 121.0
C42 C41 C40 119.8(11)
C42 C41 H41 120.1
C40 C41 H41 120.1
C41 C42 C43 120.1(10)
C41 C42 H42 120.0
C43 C42 H42 120.0
N6 C43 C42 122.2(11)
N6 C43 H43 118.9
C42 C43 H43 118.9
N7 C44 C45 122.1(10)
N7 C44 H44 118.9
C45 C44 H44 118.9
C44 C45 C46 118.6(10)
C44 C45 H45 120.7
C46 C45 H45 120.7
C47 C46 C45 119.9(10)
C47 C46 H46 120.0
C45 C46 H46 120.0
C46 C47 C48 118.5(11)
C46 C47 H47 120.8
C48 C47 H47 120.8
N7 C48 C47 121.3(10)
N7 C48 C49 117.2(8)
C47 C48 C49 121.4(9)
O11 C49 O12 110.8(7)
O11 C49 C50 109.7(8)
O12 C49 C50 109.2(8)
O11 C49 C48 108.9(8)
O12 C49 C48 109.0(8)
C50 C49 C48 109.3(8)
N8 C50 C51 123.5(10)
N8 C50 C49 115.3(9)
C51 C50 C49 121.2(9)
C52 C51 C50 118.0(12)
C52 C51 H51 121.0
C50 C51 H51 121.0
C53 C52 C51 119.7(12)
C53 C52 H52 120.2
C51 C52 H52 120.2
C52 C53 C54 118.7(11)
C52 C53 H53 120.7
C54 C53 H53 120.7
N8 C54 C53 123.7(11)
N8 C54 H54 118.2
C53 C54 H54 118.2
O13 C55 C56 119.7(10)
O13 C55 C60 121.5(10)
C56 C55 C60 118.8(11)
C57 C56 C55 121.2(12)
C57 C56 H56 119.4
C55 C56 H56 119.4
C56 C57 C58 122.4(12)
C56 C57 H57 118.8
C58 C57 H57 118.8
C59 C58 C57 117.6(12)
C59 C58 H58 121.2
C57 C58 H58 121.2
C58 C59 C60 121.8(12)
C58 C59 H59 119.1
C60 C59 H59 119.1
C55 C60 C59 118.2(11)
C55 C60 C61 125.3(10)
C59 C60 C61 116.3(10)
N9 C61 C60 122.7(11)
N9 C61 H61 118.6
C60 C61 H61 118.6
N9 C62 C64 109.0(11)
N9 C62 C63 104.5(9)
C64 C62 C63 114.0(10)
N9 C62 H62 109.7
C64 C62 H62 109.7
C63 C62 H62 109.7
O14 C63 C62 108.4(9)
O14 C63 H63A 110.0
C62 C63 H63A 110.0
O14 C63 H63B 110.0
C62 C63 H63B 110.0
H63A C63 H63B 108.4
O15 C64 C62 106.8(13)
O15 C64 H64A 110.4
C62 C64 H64A 110.4
O15 C64 H64B 110.4
C62 C64 H64B 110.4
H64A C64 H64B 108.6
N10 C65 C67 110.6(8)
N10 C65 C66 111.8(8)
C67 C65 C66 115.0(8)
N10 C65 H65 106.3
C67 C65 H65 106.3
C66 C65 H65 106.3
O16 C66 C65 110.9(7)
O16 C66 H66A 109.5
C65 C66 H66A 109.5
O16 C66 H66B 109.5
C65 C66 H66B 109.5
H66A C66 H66B 108.0
O17 C67 C65 110.4(8)
O17 C67 H67A 109.6
C65 C67 H67A 109.6
O17 C67 H67B 109.6
C65 C67 H67B 109.6
H67A C67 H67B 108.1
C69 C68 H68A 109.5
C69 C68 H68B 109.5
H68A C68 H68B 109.5
C69 C68 H68C 109.5
H68A C68 H68C 109.5
H68B C68 H68C 109.5
N11 C69 C68 174(4)
C71 C70 H70A 109.5
C71 C70 H70B 109.5
H70A C70 H70B 109.5
C71 C70 H70C 109.5
H70A C70 H70C 109.5
H70B C70 H70C 109.5
N12 C71 C70 176(3)
O16 Dy1 O3 104.5(2)
O16 Dy1 O12 84.7(2)
O3 Dy1 O12 133.9(2)
O16 Dy1 O18 71.0(2)
O3 Dy1 O18 71.2(2)
O12 Dy1 O18 69.6(2)
O16 Dy1 O9 92.5(2)
O3 Dy1 O9 141.1(2)
O12 Dy1 O9 81.6(2)
O18 Dy1 O9 147.6(2)
O16 Dy1 O2 148.4(2)
O3 Dy1 O2 76.2(2)
O12 Dy1 O2 73.8(2)
O18 Dy1 O2 79.8(2)
O9 Dy1 O2 106.7(2)
O16 Dy1 N5 80.4(2)
O3 Dy1 N5 81.3(2)
O12 Dy1 N5 144.5(2)
O18 Dy1 N5 132.9(2)
O9 Dy1 N5 67.2(2)
O2 Dy1 N5 130.0(2)
O16 Dy1 O10 137.6(2)
O3 Dy1 O10 92.5(2)
O12 Dy1 O10 110.9(2)
O18 Dy1 O10 151.1(2)
O9 Dy1 O10 53.9(2)
O2 Dy1 O10 73.0(2)
N5 Dy1 O10 64.0(2)
O16 Dy1 C38 108.6(3)
O3 Dy1 C38 113.1(3)
O12 Dy1 C38 105.9(2)
O18 Dy1 C38 175.5(2)
O9 Dy1 C38 28.3(2)
O2 Dy1 C38 99.5(2)
N5 Dy1 C38 50.7(3)
O10 Dy1 C38 30.2(2)
O16 Dy2 O7 100.8(2)
O16 Dy2 O14 142.5(2)
O7 Dy2 O14 103.7(2)
O16 Dy2 O5 85.5(2)
O7 Dy2 O5 130.6(2)
O14 Dy2 O5 99.3(3)
O16 Dy2 O17 77.8(2)
O7 Dy2 O17 144.3(2)
O14 Dy2 O17 65.8(2)
O5 Dy2 O17 85.0(2)
O16 Dy2 O18 69.5(2)
O7 Dy2 O18 67.8(2)
O14 Dy2 O18 146.8(2)
O5 Dy2 O18 69.0(2)
O17 Dy2 O18 139.2(2)
O16 Dy2 O6 144.2(2)
O7 Dy2 O6 72.0(2)
O14 Dy2 O6 71.4(2)
O5 Dy2 O6 74.9(2)
O17 Dy2 O6 128.6(2)
O18 Dy2 O6 75.5(2)
O16 Dy2 N4 80.1(2)
O7 Dy2 N4 63.2(3)
O14 Dy2 N4 86.1(3)
O5 Dy2 N4 162.2(2)
O17 Dy2 N4 81.7(3)
O18 Dy2 N4 114.7(2)
O6 Dy2 N4 122.8(2)
O1 Fe1 O18 96.8(3)
O1 Fe1 O3 166.0(3)
O18 Fe1 O3 86.8(3)
O1 Fe1 O7 91.2(3)
O18 Fe1 O7 84.0(3)
O3 Fe1 O7 102.6(3)
O1 Fe1 N1 86.6(3)
O18 Fe1 N1 109.3(3)
O3 Fe1 N1 79.5(3)
O7 Fe1 N1 166.7(3)
O1 Fe1 N3 94.4(3)
O18 Fe1 N3 156.0(3)
O3 Fe1 N3 87.5(3)
O7 Fe1 N3 74.6(3)
N1 Fe1 N3 92.5(3)
O18 Fe2 O4 95.7(3)
O18 Fe2 O12 85.8(2)
O4 Fe2 O12 94.5(3)
O18 Fe2 O5 86.3(3)
O4 Fe2 O5 166.3(3)
O12 Fe2 O5 99.2(3)
O18 Fe2 N2 110.4(3)
O4 Fe2 N2 86.6(3)
O12 Fe2 N2 163.6(3)
O5 Fe2 N2 80.1(3)
O18 Fe2 N8 159.5(3)
O4 Fe2 N8 91.5(3)
O12 Fe2 N8 74.5(3)
O5 Fe2 N8 91.3(3)
N2 Fe2 N8 89.1(3)
O11 Fe3 O9 88.4(3)
O11 Fe3 N6 158.9(3)
O9 Fe3 N6 76.0(3)
O11 Fe3 N7 78.1(3)
O9 Fe3 N7 85.7(3)
N6 Fe3 N7 86.6(3)
O11 Fe3 Cl1 101.9(2)
O9 Fe3 Cl1 166.4(2)
N6 Fe3 Cl1 91.7(2)
N7 Fe3 Cl1 87.8(2)
O11 Fe3 Cl2 98.9(2)
O9 Fe3 Cl2 94.5(2)
N6 Fe3 Cl2 96.4(2)
N7 Fe3 Cl2 177.0(2)
Cl1 Fe3 Cl2 92.63(11)
O13 Fe4 O17 96.0(3)
O13 Fe4 O14 136.8(4)
O17 Fe4 O14 81.2(3)
O13 Fe4 N9 87.8(3)
O17 Fe4 N9 155.3(4)
O14 Fe4 N9 79.5(3)
O13 Fe4 Cl3 108.4(3)
O17 Fe4 Cl3 101.7(2)
O14 Fe4 Cl3 114.4(3)
N9 Fe4 Cl3 100.1(3)
C7 N1 C8 117.8(9)
C7 N1 Fe1 128.3(7)
C8 N1 Fe1 113.8(6)
C17 N2 C18 118.2(9)
C17 N2 Fe2 127.3(8)
C18 N2 Fe2 114.4(6)
C21 N3 C25 118.0(10)
C21 N3 Fe1 126.7(8)
C25 N3 Fe1 115.3(7)
C27 N4 C31 117.2(9)
C27 N4 Dy2 117.9(7)
C31 N4 Dy2 123.0(7)
C37 N5 C33 116.6(9)
C37 N5 Dy1 111.6(6)
C33 N5 Dy1 131.7(7)
C43 N6 C39 118.0(9)
C43 N6 Fe3 126.7(8)
C39 N6 Fe3 115.0(6)
C48 N7 C44 119.5(9)
C48 N7 Fe3 110.8(6)
C44 N7 Fe3 129.6(7)
C50 N8 C54 116.3(9)
C50 N8 Fe2 115.2(7)
C54 N8 Fe2 128.5(8)
C61 N9 C62 120.5(10)
C61 N9 Fe4 127.1(8)
C62 N9 Fe4 112.0(7)
C65 N10 H10C 109.2
C65 N10 H10D 108.8
H10C N10 H10D 109.5
C1 O1 Fe1 134.5(7)
C9 O2 Dy1 129.8(6)
C9 O2 H2A 106.8
Dy1 O2 H2A 106.6
C10 O3 Fe1 113.3(6)
C10 O3 Dy1 121.9(6)
Fe1 O3 Dy1 101.6(3)
C11 O4 Fe2 133.8(6)
C19 O5 Fe2 112.1(6)
C19 O5 Dy2 120.7(6)
Fe2 O5 Dy2 102.4(3)
C20 O6 Dy2 128.3(6)
C20 O6 H6A 108.1
Dy2 O6 H6A 108.6
C26 O7 Fe1 124.1(6)
C26 O7 Dy2 127.1(6)
Fe1 O7 Dy2 105.5(3)
C26 O8 C32 114.0(9)
C38 O9 Fe3 121.9(5)
C38 O9 Dy1 95.8(5)
Fe3 O9 Dy1 135.9(3)
C38 O10 Dy1 88.7(5)
C38 O10 H10E 101.6
Dy1 O10 H10E 102.1
C49 O11 Fe3 120.2(6)
C49 O12 Fe2 125.5(5)
C49 O12 Dy1 131.6(5)
Fe2 O12 Dy1 102.7(3)
C55 O13 Fe4 132.1(7)
C63 O14 Fe4 118.7(6)
C63 O14 Dy2 129.5(6)
Fe4 O14 Dy2 106.4(3)
C64 O15 H15A 109.3
C66 O16 Dy1 118.2(5)
C66 O16 Dy2 128.5(5)
Dy1 O16 Dy2 113.2(2)
C67 O17 Fe4 116.3(6)
C67 O17 Dy2 137.2(6)
Fe4 O17 Dy2 106.5(3)
Fe2 O18 Fe1 141.5(3)
Fe2 O18 Dy1 101.4(3)
Fe1 O18 Dy1 100.4(3)
Fe2 O18 Dy2 102.1(3)
Fe1 O18 Dy2 102.5(3)
Dy1 O18 Dy2 104.7(2)

loop_
_geom_bond_atom_site_label_1
_geom_bond_atom_site_label_2
_geom_bond_distance
C1 O1 1.334(12)
C1 C2 1.402(15)
C1 C6 1.431(14)
C2 C3 1.368(16)
C2 H2 0.9500
C3 C4 1.409(17)
C3 H3 0.9500
C4 C5 1.359(16)
C4 H4 0.9500
C5 C6 1.436(14)
C5 H5 0.9500
C6 C7 1.430(14)
C7 N1 1.279(13)
C7 H7 0.9500
C8 N1 1.484(12)
C8 C9 1.515(13)
C8 C10 1.546(14)
C8 H8 1.0000
C9 O2 1.412(12)
C9 H9A 0.9900
C9 H9B 0.9900
C10 O3 1.428(12)
C10 H10A 0.9900
C10 H10B 0.9900
C11 O4 1.336(12)
C11 C12 1.397(14)
C11 C16 1.403(14)
C12 C13 1.361(14)
C12 H12 0.9500
C13 C14 1.384(15)
C13 H13 0.9500
C14 C15 1.395(16)
C14 H14 0.9500
C15 C16 1.433(13)
C15 H15 0.9500
C16 C17 1.423(15)
C17 N2 1.285(13)
C17 H17 0.9500
C18 N2 1.477(13)
C18 C20 1.518(16)
C18 C19 1.541(15)
C18 H18 1.0000
C19 O5 1.451(12)
C19 H19A 0.9900
C19 H19B 0.9900
C20 O6 1.449(13)
C20 H20A 0.9900
C20 H20B 0.9900
C21 N3 1.336(14)
C21 C22 1.372(16)
C21 H21 0.9500
C22 C23 1.377(19)
C22 H22 0.9500
C23 C24 1.380(19)
C23 H23 0.9500
C24 C25 1.380(16)
C24 H24 0.9500
C25 N3 1.337(14)
C25 C26 1.533(16)
C26 O7 1.379(12)
C26 O8 1.431(12)
C26 C27 1.533(15)
C27 N4 1.342(13)
C27 C28 1.374(16)
C28 C29 1.404(17)
C28 H28 0.9500
C29 C30 1.364(17)
C29 H29 0.9500
C30 C31 1.384(15)
C30 H30 0.9500
C31 N4 1.363(13)
C31 H31 0.9500
C32 O8 1.437(15)
C32 H32A 0.9800
C32 H32B 0.9800
C32 H32C 0.9800
C33 N5 1.350(12)
C33 C34 1.398(15)
C33 H33 0.9500
C34 C35 1.377(15)
C34 H34 0.9500
C35 C36 1.389(15)
C35 H35 0.9500
C36 C37 1.367(14)
C36 H36 0.9500
C37 N5 1.345(11)
C37 C38 1.536(13)
C38 O9 1.372(11)
C38 O10 1.448(12)
C38 C39 1.521(13)
C38 Dy1 2.879(10)
C39 N6 1.352(13)
C39 C40 1.400(14)
C40 C41 1.385(14)
C40 H40 0.9500
C41 C42 1.353(17)
C41 H41 0.9500
C42 C43 1.372(16)
C42 H42 0.9500
C43 N6 1.349(12)
C43 H43 0.9500
C44 N7 1.353(13)
C44 C45 1.378(15)
C44 H44 0.9500
C45 C46 1.384(15)
C45 H45 0.9500
C46 C47 1.379(15)
C46 H46 0.9500
C47 C48 1.410(14)
C47 H47 0.9500
C48 N7 1.333(12)
C48 C49 1.528(14)
C49 O11 1.397(11)
C49 O12 1.398(11)
C49 C50 1.527(13)
C50 N8 1.333(13)
C50 C51 1.391(14)
C51 C52 1.383(16)
C51 H51 0.9500
C52 C53 1.366(18)
C52 H52 0.9500
C53 C54 1.369(16)
C53 H53 0.9500
C54 N8 1.362(13)
C54 H54 0.9500
C55 O13 1.330(12)
C55 C56 1.396(16)
C55 C60 1.403(15)
C56 C57 1.350(17)
C56 H56 0.9500
C57 C58 1.388(18)
C57 H57 0.9500
C58 C59 1.374(19)
C58 H58 0.9500
C59 C60 1.428(16)
C59 H59 0.9500
C60 C61 1.431(16)
C61 N9 1.287(15)
C61 H61 0.9500
C62 N9 1.473(14)
C62 C64 1.53(2)
C62 C63 1.563(16)
C62 H62 1.0000
C63 O14 1.420(11)
C63 H63A 0.9900
C63 H63B 0.9900
C64 O15 1.434(16)
C64 H64A 0.9900
C64 H64B 0.9900
C65 N10 1.490(12)
C65 C67 1.521(13)
C65 C66 1.524(13)
C65 H65 1.0000
C66 O16 1.429(11)
C66 H66A 0.9900
C66 H66B 0.9900
C67 O17 1.419(11)
C67 H67A 0.9900
C67 H67B 0.9900
C68 C69 1.469(9)
C68 H68A 0.9800
C68 H68B 0.9800
C68 H68C 0.9800
C69 N11 1.169(9)
C70 C71 1.457(9)
C70 H70A 0.9800
C70 H70B 0.9800
C70 H70C 0.9800
C71 N12 1.153(9)
Cl1 Fe3 2.327(3)
Cl2 Fe3 2.350(3)
Cl3 Fe4 2.239(4)
Dy1 O16 2.266(6)
Dy1 O3 2.277(6)
Dy1 O12 2.291(6)
Dy1 O18 2.371(6)
Dy1 O9 2.396(6)
Dy1 O2 2.423(6)
Dy1 N5 2.509(8)
Dy1 O10 2.522(6)
Dy2 O16 2.291(6)
Dy2 O7 2.293(7)
Dy2 O14 2.330(7)
Dy2 O5 2.341(7)
Dy2 O17 2.342(6)
Dy2 O18 2.431(6)
Dy2 O6 2.461(6)
Dy2 N4 2.596(8)
Fe1 O1 1.937(7)
Fe1 O18 1.938(7)
Fe1 O3 2.002(7)
Fe1 O7 2.003(7)
Fe1 N1 2.101(8)
Fe1 N3 2.221(9)
Fe2 O18 1.931(7)
Fe2 O4 1.962(7)
Fe2 O12 1.977(6)
Fe2 O5 2.024(7)
Fe2 N2 2.090(8)
Fe2 N8 2.243(9)
Fe3 O11 1.929(7)
Fe3 O9 2.023(6)
Fe3 N6 2.181(8)
Fe3 N7 2.198(8)
Fe4 O13 1.880(8)
Fe4 O17 1.940(7)
Fe4 O14 1.958(7)
Fe4 N9 2.079(9)
N10 H10C 0.9098
N10 H10D 0.9099
O2 H2A 0.8500
O6 H6A 0.8501
O10 H10E 0.8500
O15 H15A 0.8500

loop_
_geom_hbond_atom_site_label_D
_geom_hbond_atom_site_label_H
_geom_hbond_atom_site_label_A
_geom_hbond_distance_DH
_geom_hbond_distance_HA
_geom_hbond_distance_DA
_geom_hbond_angle_DHA
O6 H6A O1 0.85 1.87 2.690(10) 162.7
O2 H2A O4 0.85 1.85 2.687(9) 168.5
N10 H10D O11 0.91 1.95 2.806(10) 157.0
N10 H10C Cl4 0.91 2.38 3.185(10) 147.1
